data_7247635
loop_
_publ_author_name
'Rizzuto, Felix J.'
'Pal, Shyam C.'
'Kearns, Eleanor R.'
'Hua, Carol'
'Solomon, Marcello B.'
'Doheny, Patrick W.'
'Faust, Thomas B.'
'Kepert, Cameron J.'
'Das, Madhab C.'
'D'Alessandro, Deanna M.'

_publ_section_title
;
 The physical and electronic properties of Metal--Organic Frameworks
 containing dipyridylthiazolo[5,4-d]thiazole
;
_journal_issue 46
_journal_name_full CrystEngComm
_journal_page_first 6434
_journal_page_last 6440
_journal_paper_doi 10.1039/D3CE00541K
_journal_volume 25
_journal_year 2023
_chemical_formula_moiety 'C14 H8 N4 S2'
_chemical_formula_sum 'C14 H8 N4 S2'
_chemical_formula_weight 296.36
_chemical_name_systematic
;
 2,5-di(pyridin-4-yl)thiazolo[5,4-d]thiazole 
;
_space_group_crystal_system monoclinic
_space_group_IT_number 14
_space_group_name_Hall '-P 2ybc'
_space_group_name_H-M_alt 'P 1 21/c 1'
_atom_sites_solution_hydrogens geom
_audit_creation_date 2023-05-02
_audit_creation_method
;
Olex2 1.5
(compiled 2023.03.06 svn.rbb2c1857 for OlexSys, GUI svn.r6748)
;
_audit_update_record
;
2023-05-03 deposited with the CCDC.	2023-10-27 downloaded from the CCDC.
;
_cell_angle_alpha 90
_cell_angle_beta 108.658(5)
_cell_angle_gamma 90
_cell_formula_units_Z 2
_cell_length_a 15.6685(7)
_cell_length_b 3.78420(10)
_cell_length_c 10.8705(5)
_cell_measurement_reflns_used 2545
_cell_measurement_temperature 150(2)
_cell_measurement_theta_max 75.9470
_cell_measurement_theta_min 5.9390
_cell_volume 610.67(5)
_computing_cell_refinement
;
CrysAlisPro, Agilent Technologies,
Version 1.171.36.28 (release 01-02-2013 CrysAlis171 .NET)
(compiled Feb  1 2013,16:14:44)
;
_computing_data_collection
;
CrysAlisPro, Agilent Technologies,
Version 1.171.36.28 (release 01-02-2013 CrysAlis171 .NET)
(compiled Feb  1 2013,16:14:44)
;
_computing_data_reduction
;
CrysAlisPro, Agilent Technologies,
Version 1.171.36.28 (release 01-02-2013 CrysAlis171 .NET)
(compiled Feb  1 2013,16:14:44)
;
_computing_molecular_graphics 'Olex2 1.5 (Dolomanov et al., 2009)'
_computing_publication_material 'Olex2 1.5 (Dolomanov et al., 2009)'
_computing_structure_refinement 'SHELXL 2019/3 (Sheldrick, 2015)'
_computing_structure_solution 'SHELXS-97 (Sheldrick, 1990)'
_diffrn_ambient_temperature 150.15
_diffrn_detector_area_resol_mean 10.5861
_diffrn_measured_fraction_theta_full 0.998
_diffrn_measured_fraction_theta_max 0.992
_diffrn_measurement_device_type 'SuperNova, Dual, Cu at zero, Atlas'
_diffrn_measurement_method '\w scans'
_diffrn_radiation_monochromator graphite
_diffrn_radiation_type CuK\a
_diffrn_radiation_wavelength 1.54178
_diffrn_reflns_av_R_equivalents 0.0172
_diffrn_reflns_av_unetI/netI 0.0146
_diffrn_reflns_Laue_measured_fraction_full 0.998
_diffrn_reflns_Laue_measured_fraction_max 0.992
_diffrn_reflns_limit_h_max 19
_diffrn_reflns_limit_h_min -19
_diffrn_reflns_limit_k_max 3
_diffrn_reflns_limit_k_min -4
_diffrn_reflns_limit_l_max 11
_diffrn_reflns_limit_l_min -13
_diffrn_reflns_number 4197
_diffrn_reflns_point_group_measured_fraction_full 0.998
_diffrn_reflns_point_group_measured_fraction_max 0.992
_diffrn_reflns_theta_full 67.679
_diffrn_reflns_theta_max 76.174
_diffrn_reflns_theta_min 5.961
_diffrn_source 'fine-focus sealed tube'
_diffrn_standards_number 0
_exptl_absorpt_coefficient_mu 3.896
_exptl_absorpt_correction_T_max 0.7721
_exptl_absorpt_correction_T_min 0.3425
_exptl_absorpt_correction_type multi-scan
_exptl_absorpt_process_details
;
CrysAlisPro, Agilent Technologies,
Version 1.171.36.28 (release 01-02-2013 CrysAlis171 .NET)
(compiled Feb  1 2013,16:14:44)
Empirical absorption correction using spherical harmonics,
 implemented in SCALE3 ABSPACK scaling algorithm.
;
_exptl_crystal_colour 'light orange'
_exptl_crystal_density_diffrn 1.612
_exptl_crystal_density_method 'not measured'
_exptl_crystal_description plate
_exptl_crystal_F_000 304
_exptl_crystal_size_max 0.35
_exptl_crystal_size_mid 0.11
_exptl_crystal_size_min 0.07
_refine_diff_density_max 0.425
_refine_diff_density_min -0.306
_refine_diff_density_rms 0.064
_refine_ls_extinction_method none
_refine_ls_goodness_of_fit_ref 1.093
_refine_ls_hydrogen_treatment constr
_refine_ls_matrix_type full
_refine_ls_number_parameters 91
_refine_ls_number_reflns 1267
_refine_ls_number_restraints 0
_refine_ls_restrained_S_all 1.093
_refine_ls_R_factor_all 0.0353
_refine_ls_R_factor_gt 0.0345
_refine_ls_shift/su_max 0.000
_refine_ls_shift/su_mean 0.000
_refine_ls_structure_factor_coef Fsqd
_refine_ls_weighting_details 'w=1/[\s^2^(Fo^2^)+(0.0429P)^2^+0.8616P] where P=(Fo^2^+2Fc^2^)/3'
_refine_ls_weighting_scheme calc
_refine_ls_wR_factor_gt 0.0947
_refine_ls_wR_factor_ref 0.0952
_reflns_Friedel_coverage 0.000
_reflns_number_gt 1225
_reflns_number_total 1267
_reflns_threshold_expression 'I > 2\s(I)'
_cod_data_source_file d3ce00541k2.cif
_cod_data_source_block p21c
_cod_depositor_comments 'Adding full bibliography for 7247635--7247639.cif.'
_cod_database_code 7247635
_shelx_shelxl_version_number 2019/3
_shelx_space_group_comment
;
The symmetry employed for this shelxl refinement is uniquely defined
by the following loop, which should always be used as a source of
symmetry information in preference to the above space-group names.
They are only intended as comments.
;
_shelx_estimated_absorpt_t_max 0.772
_shelx_estimated_absorpt_t_min 0.343
_olex2_refinement_description
;
1. Fixed Uiso
 At 1.2 times of:
  All C(H) groups
2.a Aromatic/amide H refined with riding coordinates:
 C4(H4), C1(H1), C2(H2), C5(H5)
;
_olex2_submission_special_instructions 'No special instructions were received'

loop_
_space_group_symop_operation_xyz
'x, y, z'
'-x, y+1/2, -z+1/2'
'-x, -y, -z'
'x, -y-1/2, z-1/2'

loop_
_atom_site_label
_atom_site_type_symbol
_atom_site_fract_x
_atom_site_fract_y
_atom_site_fract_z
_atom_site_U_iso_or_equiv
_atom_site_adp_type
_atom_site_occupancy
_atom_site_site_symmetry_order
_atom_site_calc_flag
_atom_site_refinement_flags_posn
_atom_site_refinement_flags_adp
_atom_site_refinement_flags_occupancy
_atom_site_disorder_assembly
_atom_site_disorder_group
N2 N 0.10851(11) 0.3927(5) 0.61380(16) 0.0186(4) Uani 1 1 d . . . . .
C7 C -0.01704(13) 0.5702(5) 0.43859(17) 0.0169(4) Uani 1 1 d . . . . .
S1 S 0.06964(3) 0.66578(13) 0.37927(4) 0.01838(17) Uani 1 1 d . . . . .
N1 N 0.42890(11) 0.4825(5) 0.59513(18) 0.0256(4) Uani 1 1 d . . . . .
C3 C 0.24221(12) 0.5043(5) 0.54798(18) 0.0176(4) Uani 1 1 d . . . . .
C4 C 0.30014(13) 0.3699(5) 0.66385(19) 0.0207(4) Uani 1 1 d . . . . .
H4 H 0.277129 0.283125 0.728991 0.025 Uiso 1 1 calc R U . . .
C6 C 0.14479(12) 0.5089(5) 0.52627(17) 0.0156(4) Uani 1 1 d . . . . .
C1 C 0.37267(14) 0.6124(6) 0.4846(2) 0.0237(4) Uani 1 1 d . . . . .
H1 H 0.397671 0.698010 0.421356 0.028 Uiso 1 1 calc R U . . .
C2 C 0.27973(14) 0.6299(5) 0.45649(19) 0.0206(4) Uani 1 1 d . . . . .
H2 H 0.242617 0.725587 0.376452 0.025 Uiso 1 1 calc R U . . .
C5 C 0.39180(14) 0.3644(6) 0.6827(2) 0.0236(4) Uani 1 1 d . . . . .
H5 H 0.430596 0.271771 0.762148 0.028 Uiso 1 1 calc R U . . .

loop_
_atom_site_aniso_label
_atom_site_aniso_U_11
_atom_site_aniso_U_22
_atom_site_aniso_U_33
_atom_site_aniso_U_23
_atom_site_aniso_U_13
_atom_site_aniso_U_12
N2 0.0135(7) 0.0190(8) 0.0213(8) -0.0043(7) 0.0029(6) 0.0009(6)
C7 0.0198(9) 0.0148(9) 0.0155(9) -0.0011(7) 0.0049(7) 0.0001(7)
S1 0.0163(3) 0.0209(3) 0.0172(3) 0.00250(17) 0.00430(18) 0.00031(17)
N1 0.0174(8) 0.0333(10) 0.0252(9) -0.0036(8) 0.0054(7) -0.0008(7)
C3 0.0166(9) 0.0158(9) 0.0191(9) -0.0027(7) 0.0040(7) -0.0002(7)
C4 0.0208(10) 0.0227(10) 0.0179(9) 0.0001(7) 0.0051(8) 0.0005(8)
C6 0.0167(9) 0.0135(9) 0.0153(8) -0.0001(7) 0.0035(7) 0.0012(7)
C1 0.0214(10) 0.0281(11) 0.0230(10) -0.0022(8) 0.0090(8) -0.0032(8)
C2 0.0203(10) 0.0218(10) 0.0185(9) -0.0003(7) 0.0046(8) -0.0003(8)
C5 0.0194(10) 0.0274(11) 0.0213(10) -0.0004(8) 0.0029(8) 0.0020(8)

loop_
_atom_type_symbol
_atom_type_description
_atom_type_scat_dispersion_real
_atom_type_scat_dispersion_imag
_atom_type_scat_source
C C 0.0181 0.0091 'International Tables Vol C Tables 4.2.6.8 and 6.1.1.4'
H H 0.0000 0.0000 'International Tables Vol C Tables 4.2.6.8 and 6.1.1.4'
N N 0.0311 0.0180 'International Tables Vol C Tables 4.2.6.8 and 6.1.1.4'
S S 0.3331 0.5567 'International Tables Vol C Tables 4.2.6.8 and 6.1.1.4'

loop_
_geom_angle_atom_site_label_1
_geom_angle_atom_site_label_2
_geom_angle_atom_site_label_3
_geom_angle
_geom_angle_site_symmetry_1
_geom_angle_site_symmetry_3
_geom_angle_publ_flag
C6 N2 C7 107.37(16) . 3_566 ?
N2 C7 C7 118.2(2) 3_566 3_566 ?
N2 C7 S1 132.07(15) 3_566 . ?
C7 C7 S1 109.73(19) 3_566 . ?
C7 S1 C6 88.15(9) . . ?
C1 N1 C5 116.78(18) . . ?
C4 C3 C6 119.55(18) . . ?
C2 C3 C4 118.00(18) . . ?
C2 C3 C6 122.45(18) . . ?
C3 C4 H4 120.5 . . ?
C5 C4 C3 118.98(19) . . ?
C5 C4 H4 120.5 . . ?
N2 C6 S1 116.55(14) . . ?
N2 C6 C3 122.79(17) . . ?
C3 C6 S1 120.65(14) . . ?
N1 C1 H1 118.1 . . ?
N1 C1 C2 123.90(19) . . ?
C2 C1 H1 118.1 . . ?
C3 C2 H2 120.7 . . ?
C1 C2 C3 118.65(19) . . ?
C1 C2 H2 120.7 . . ?
N1 C5 C4 123.70(19) . . ?
N1 C5 H5 118.2 . . ?
C4 C5 H5 118.2 . . ?

loop_
_geom_bond_atom_site_label_1
_geom_bond_atom_site_label_2
_geom_bond_distance
_geom_bond_site_symmetry_2
_geom_bond_publ_flag
N2 C7 1.370(2) 3_566 ?
N2 C6 1.330(3) . ?
C7 C7 1.376(4) 3_566 ?
C7 S1 1.718(2) . ?
S1 C6 1.7574(18) . ?
N1 C1 1.336(3) . ?
N1 C5 1.341(3) . ?
C3 C4 1.392(3) . ?
C3 C6 1.468(3) . ?
C3 C2 1.391(3) . ?
C4 H4 0.9500 . ?
C4 C5 1.384(3) . ?
C1 H1 0.9500 . ?
C1 C2 1.391(3) . ?
C2 H2 0.9500 . ?
C5 H5 0.9500 . ?

loop_
_geom_torsion_atom_site_label_1
_geom_torsion_atom_site_label_2
_geom_torsion_atom_site_label_3
_geom_torsion_atom_site_label_4
_geom_torsion
_geom_torsion_site_symmetry_1
_geom_torsion_site_symmetry_2
_geom_torsion_site_symmetry_3
_geom_torsion_site_symmetry_4
_geom_torsion_publ_flag
N2 C7 S1 C6 -179.8(2) 3_566 . . . ?
C7 N2 C6 S1 0.1(2) 3_566 . . . ?
C7 N2 C6 C3 -178.99(17) 3_566 . . . ?
C7 C7 S1 C6 -0.2(2) 3_566 . . . ?
C7 S1 C6 N2 0.08(16) . . . . ?
C7 S1 C6 C3 179.17(16) . . . . ?
N1 C1 C2 C3 -0.2(3) . . . . ?
C3 C4 C5 N1 0.1(3) . . . . ?
C4 C3 C6 N2 0.8(3) . . . . ?
C4 C3 C6 S1 -178.25(15) . . . . ?
C4 C3 C2 C1 0.5(3) . . . . ?
C6 C3 C4 C5 179.49(18) . . . . ?
C6 C3 C2 C1 -179.40(18) . . . . ?
C1 N1 C5 C4 0.2(3) . . . . ?
C2 C3 C4 C5 -0.4(3) . . . . ?
C2 C3 C6 N2 -179.30(18) . . . . ?
C2 C3 C6 S1 1.7(3) . . . . ?
C5 N1 C1 C2 -0.2(3) . . . . ?
